data_4135554
loop_
_publ_author_name
'Zheng, Yin'
'Qin, Tianzhu'
'Zi, Weiwei'

_publ_section_title
;
 Enantioselective Inverse Electron Demand (3 + 2) Cycloaddition of
 Palladium-Oxyallyl Enabled by a Hydrogen-Bond-Donating Ligand.
;
_journal_issue 2
_journal_name_full 'Journal of the American Chemical Society'
_journal_page_first 1038
_journal_page_last 1045
_journal_paper_doi 10.1021/jacs.0c11504
_journal_volume 143
_journal_year 2021
_chemical_formula_moiety 'C14 H15 N O3'
_chemical_formula_sum 'C14 H15 N O3'
_chemical_formula_weight 245.27
_space_group_crystal_system orthorhombic
_space_group_IT_number 19
_space_group_name_Hall 'P 2ac 2ab'
_space_group_name_H-M_alt 'P 21 21 21'
_atom_sites_solution_hydrogens geom
_atom_sites_solution_primary dual
_audit_creation_date 2020-06-15
_audit_creation_method
;
Olex2 1.3
(compiled 2020.02.04 svn.rd84adfe8 for OlexSys, GUI svn.r6032)
;
_cell_angle_alpha 90
_cell_angle_beta 90
_cell_angle_gamma 90
_cell_formula_units_Z 4
_cell_length_a 6.95290(10)
_cell_length_b 11.39470(10)
_cell_length_c 15.93630(10)
_cell_measurement_reflns_used 7874
_cell_measurement_temperature 294.15
_cell_measurement_theta_max 79.0670
_cell_measurement_theta_min 4.7880
_cell_volume 1262.57(2)
_computing_cell_refinement 'CrysAlisPro 1.171.39.46 (Rigaku OD, 2018)'
_computing_data_collection 'CrysAlisPro 1.171.39.46 (Rigaku OD, 2018)'
_computing_data_reduction 'CrysAlisPro 1.171.39.46 (Rigaku OD, 2018)'
_computing_molecular_graphics 'Olex2 1.3 (Dolomanov et al., 2009)'
_computing_publication_material 'Olex2 1.3 (Dolomanov et al., 2009)'
_computing_structure_refinement 'SHELXL 2018/3 (Sheldrick, 2015)'
_computing_structure_solution 'SHELXT 2018/2 (Sheldrick, 2018)'
_diffrn_ambient_temperature 294.15
_diffrn_detector 'CCD plate'
_diffrn_measured_fraction_theta_full 0.981
_diffrn_measured_fraction_theta_max 0.969
_diffrn_measurement_details
;
List of Runs (angles in degrees, time in seconds):

  # Type    Start    End  Width  t~exp~   \w     \q     \k     \f   Frames
--------------------------------------------------------------------------
  1  \w    -84.00  94.00   0.50    0.50    --    5.00   5.00 159.00  356
  2  \w   -139.00  40.00   0.50    0.50    --  -49.60  -5.00 -19.00  358
  3  \w   -199.00 -53.00   0.50    2.00    -- -110.00  -5.00 -19.00  292
  4  \w    -14.00  40.00   0.50    0.50    --  -49.60  57.00-120.00  108
  5  \w    -78.00  32.00   0.50    0.50    --  -49.60  57.00-150.00  220
  6  \w   -140.00 -97.00   0.50    2.00    -- -110.00 -38.00 -90.00   86
  7  \w   -142.00 -93.00   0.50    2.00    -- -110.00  72.00 -30.00   98
  8  \w   -198.00 -82.00   0.50    2.00    -- -110.00 -57.00 -60.00  232
  9  \w   -142.00 -21.00   0.50    2.00    -- -110.00  72.00 -60.00  242
 10  \w   -102.00 -21.00   0.50    2.00    -- -110.00  72.00   0.00  162
 11  \w   -197.00-150.00   0.50    2.00    -- -110.00 -38.00 -90.00   94
 12  \w   -152.00-126.00   0.50    2.00    -- -110.00 -57.00  30.00   52
 13  \w   -110.00 -85.00   0.50    2.00    -- -110.00   5.00 159.00   50
;
_diffrn_measurement_device 'four-circle diffractometer'
_diffrn_measurement_device_type 'XtaLAB AFC12 (RCD3): Kappa single'
_diffrn_measurement_method '\w scans'
_diffrn_orient_matrix_type 'CrysAlisPro convention (1999,Acta A55,543-557)'
_diffrn_orient_matrix_UB_11 0.0053539000
_diffrn_orient_matrix_UB_12 -0.1109717000
_diffrn_orient_matrix_UB_13 -0.0552099000
_diffrn_orient_matrix_UB_21 0.0127397000
_diffrn_orient_matrix_UB_22 -0.0769514000
_diffrn_orient_matrix_UB_23 0.0792849000
_diffrn_orient_matrix_UB_31 -0.2211046000
_diffrn_orient_matrix_UB_32 -0.0070595000
_diffrn_orient_matrix_UB_33 0.0032247000
_diffrn_radiation_monochromator mirror
_diffrn_radiation_probe x-ray
_diffrn_radiation_type 'Cu K\a'
_diffrn_radiation_wavelength 1.54184
_diffrn_reflns_av_R_equivalents 0.0339
_diffrn_reflns_av_unetI/netI 0.0182
_diffrn_reflns_Laue_measured_fraction_full 0.981
_diffrn_reflns_Laue_measured_fraction_max 0.969
_diffrn_reflns_limit_h_max 6
_diffrn_reflns_limit_h_min -8
_diffrn_reflns_limit_k_max 14
_diffrn_reflns_limit_k_min -14
_diffrn_reflns_limit_l_max 20
_diffrn_reflns_limit_l_min -19
_diffrn_reflns_number 9167
_diffrn_reflns_point_group_measured_fraction_full 0.979
_diffrn_reflns_point_group_measured_fraction_max 0.948
_diffrn_reflns_theta_full 67.684
_diffrn_reflns_theta_max 79.308
_diffrn_reflns_theta_min 4.771
_diffrn_source 'Rotating-anode X-ray tube'
_diffrn_source_type 'Rigaku (Cu) X-ray Source'
_exptl_absorpt_coefficient_mu 0.746
_exptl_absorpt_correction_T_max 1.00000
_exptl_absorpt_correction_T_min 0.56248
_exptl_absorpt_correction_type multi-scan
_exptl_absorpt_process_details
;
CrysAlisPro 1.171.39.46 (Rigaku Oxford Diffraction, 2018)
Empirical absorption correction using spherical harmonics,
 implemented in SCALE3 ABSPACK scaling algorithm.
;
_exptl_crystal_colour colourless
_exptl_crystal_colour_primary colourless
_exptl_crystal_density_diffrn 1.290
_exptl_crystal_description prism
_exptl_crystal_F_000 520
_exptl_crystal_size_max 0.36
_exptl_crystal_size_mid 0.22
_exptl_crystal_size_min 0.18
_refine_diff_density_max 0.519
_refine_diff_density_min -0.202
_refine_diff_density_rms 0.038
_refine_ls_abs_structure_details
;
 Flack x determined using 1025 quotients [(I+)-(I-)]/[(I+)+(I-)]
 (Parsons, Flack and Wagner, Acta Cryst. B69 (2013) 249-259).
;
_refine_ls_abs_structure_Flack -0.01(7)
_refine_ls_extinction_coef 0.031(3)
_refine_ls_extinction_expression Fc^*^=kFc[1+0.001xFc^2^\l^3^/sin(2\q)]^-1/4^
_refine_ls_extinction_method 'SHELXL-2018/3 (Sheldrick 2018)'
_refine_ls_goodness_of_fit_ref 1.048
_refine_ls_hydrogen_treatment constr
_refine_ls_matrix_type full
_refine_ls_number_parameters 165
_refine_ls_number_reflns 2593
_refine_ls_number_restraints 0
_refine_ls_restrained_S_all 1.048
_refine_ls_R_factor_all 0.0403
_refine_ls_R_factor_gt 0.0399
_refine_ls_shift/su_max 0.000
_refine_ls_shift/su_mean 0.000
_refine_ls_structure_factor_coef Fsqd
_refine_ls_weighting_details 'w=1/[\s^2^(Fo^2^)+(0.0852P)^2^+0.1301P] where P=(Fo^2^+2Fc^2^)/3'
_refine_ls_weighting_scheme calc
_refine_ls_wR_factor_gt 0.1217
_refine_ls_wR_factor_ref 0.1223
_reflns_Friedel_coverage 0.682
_reflns_Friedel_fraction_full 0.975
_reflns_Friedel_fraction_max 0.920
_reflns_number_gt 2547
_reflns_number_total 2593
_reflns_threshold_expression 'I > 2\s(I)'
_cod_data_source_file ja0c11504_si_003.cif
_cod_data_source_block p200615a
_cod_database_code 4135554
_shelx_shelxl_version_number 2018/3
_chemical_oxdiff_formula C14H15NO3
_shelx_space_group_comment
;
The symmetry employed for this shelxl refinement is uniquely defined
by the following loop, which should always be used as a source of
symmetry information in preference to the above space-group names.
They are only intended as comments.
;
_reflns_odcompleteness_completeness 98.17
_reflns_odcompleteness_iscentric 1
_reflns_odcompleteness_theta 74.33
_olex2_refinement_description
;
1. Fixed Uiso
 At 1.2 times of:
  All C(H) groups, All C(H,H) groups
 At 1.5 times of:
  All C(H,H,H) groups
2.a Secondary CH2 refined with riding coordinates:
 C4(H4A,H4B), C5(H5A,H5B)
2.b Aromatic/amide H refined with riding coordinates:
 C6(H6), C9(H9), C10(H10), C11(H11), C12(H12), C13(H13)
2.c X=CH2 refined with riding coordinates:
 C7(H7A,H7B)
2.d Idealised Me refined as rotating group:
 C14(H14A,H14B,H14C)
;
_olex2_submission_special_instructions 'No special instructions were received'
_oxdiff_exptl_absorpt_empirical_details
;
Empirical correction (ABSPACK) includes:
- Absorption correction using spherical harmonics
- Frame scaling
;
_oxdiff_exptl_absorpt_empirical_full_max 2.246
_oxdiff_exptl_absorpt_empirical_full_min 0.497

loop_
_space_group_symop_operation_xyz
'x, y, z'
'-x+1/2, -y, z+1/2'
'-x, y+1/2, -z+1/2'
'x+1/2, -y+1/2, -z'

loop_
_atom_site_label
_atom_site_type_symbol
_atom_site_fract_x
_atom_site_fract_y
_atom_site_fract_z
_atom_site_U_iso_or_equiv
_atom_site_adp_type
_atom_site_occupancy
_atom_site_site_symmetry_order
_atom_site_calc_flag
_atom_site_refinement_flags_posn
_atom_site_refinement_flags_adp
_atom_site_refinement_flags_occupancy
_atom_site_disorder_assembly
_atom_site_disorder_group
O1 O 0.5620(3) 0.27247(16) 0.41092(14) 0.0691(6) Uani 1 1 d . . . . .
O2 O 0.1245(3) 0.63676(16) 0.32075(13) 0.0700(6) Uani 1 1 d . . . . .
O3 O -0.0441(4) 0.5129(2) 0.25238(14) 0.0823(7) Uani 1 1 d . . . . .
N1 N 0.0710(3) 0.53753(18) 0.30649(12) 0.0500(4) Uani 1 1 d . . . . .
C1 C 0.4099(3) 0.30794(18) 0.38523(14) 0.0472(5) Uani 1 1 d . . . . .
C2 C 0.3722(3) 0.43646(16) 0.35835(11) 0.0367(4) Uani 1 1 d . . . . .
C3 C 0.1472(3) 0.44040(17) 0.36363(12) 0.0414(4) Uani 1 1 d . . . . .
C4 C 0.0835(4) 0.3191(2) 0.33282(18) 0.0591(6) Uani 1 1 d . . . . .
H4A H -0.046027 0.301141 0.351408 0.071 Uiso 1 1 calc R U . . .
H4B H 0.088695 0.314224 0.272096 0.071 Uiso 1 1 calc R U . . .
C5 C 0.2301(4) 0.2366(2) 0.37327(18) 0.0606(6) Uani 1 1 d . . . . .
H5A H 0.182907 0.208178 0.426806 0.073 Uiso 1 1 calc R U . . .
H5B H 0.255046 0.169874 0.337118 0.073 Uiso 1 1 calc R U . . .
C6 C 0.4339(4) 0.4408(2) 0.26591(13) 0.0569(6) Uani 1 1 d . . . A 1
H6 H 0.373077 0.497774 0.233645 0.068 Uiso 1 1 calc R U . A 1
C7 C 0.5548(6) 0.3786(3) 0.2273(2) 0.0832(10) Uani 1 1 d . . . A 1
H7A H 0.621273 0.319814 0.255492 0.100 Uiso 1 1 calc R U . A 1
H7B H 0.577488 0.391474 0.170484 0.100 Uiso 1 1 calc R U . A 1
C8 C 0.4830(3) 0.52411(16) 0.41170(11) 0.0355(4) Uani 1 1 d . . . . .
C9 C 0.5806(3) 0.61808(17) 0.37565(13) 0.0430(5) Uani 1 1 d . . . . .
H9 H 0.577556 0.628120 0.317751 0.052 Uiso 1 1 calc R U . . .
C10 C 0.6825(3) 0.69715(19) 0.42504(16) 0.0513(5) Uani 1 1 d . . . . .
H10 H 0.747470 0.759168 0.399852 0.062 Uiso 1 1 calc R U . . .
C11 C 0.6879(3) 0.6845(2) 0.51032(16) 0.0542(6) Uani 1 1 d . . . . .
H11 H 0.755538 0.737964 0.543081 0.065 Uiso 1 1 calc R U . . .
C12 C 0.5924(3) 0.5918(2) 0.54755(13) 0.0522(6) Uani 1 1 d . . . . .
H12 H 0.594960 0.583242 0.605578 0.063 Uiso 1 1 calc R U . . .
C13 C 0.4925(3) 0.51139(19) 0.49865(12) 0.0437(5) Uani 1 1 d . . . . .
H13 H 0.431280 0.448252 0.524208 0.052 Uiso 1 1 calc R U . . .
C14 C 0.0626(3) 0.4678(2) 0.44961(14) 0.0488(5) Uani 1 1 d . . . . .
H14A H 0.111506 0.541752 0.469035 0.073 Uiso 1 1 calc R U . . .
H14B H 0.098039 0.407128 0.488445 0.073 Uiso 1 1 calc R U . . .
H14C H -0.074988 0.471768 0.445528 0.073 Uiso 1 1 calc R U . . .

loop_
_atom_site_aniso_label
_atom_site_aniso_U_11
_atom_site_aniso_U_22
_atom_site_aniso_U_33
_atom_site_aniso_U_23
_atom_site_aniso_U_13
_atom_site_aniso_U_12
O1 0.0632(11) 0.0498(9) 0.0943(14) 0.0055(9) -0.0074(10) 0.0144(8)
O2 0.0756(13) 0.0502(9) 0.0842(12) 0.0111(8) -0.0252(10) 0.0036(9)
O3 0.0798(15) 0.0943(14) 0.0728(12) -0.0007(11) -0.0401(11) 0.0004(12)
N1 0.0422(9) 0.0586(11) 0.0491(9) 0.0017(8) -0.0096(7) 0.0036(8)
C1 0.0505(12) 0.0373(9) 0.0539(11) -0.0031(8) 0.0030(9) 0.0029(8)
C2 0.0367(9) 0.0372(8) 0.0360(8) -0.0028(7) 0.0003(7) -0.0002(7)
C3 0.0363(10) 0.0420(9) 0.0458(9) -0.0018(8) -0.0040(8) -0.0021(8)
C4 0.0520(13) 0.0528(12) 0.0725(15) -0.0144(10) -0.0016(11) -0.0162(11)
C5 0.0627(15) 0.0399(11) 0.0793(16) -0.0062(10) 0.0072(13) -0.0096(9)
C6 0.0678(15) 0.0637(13) 0.0392(10) -0.0108(9) 0.0095(10) -0.0129(12)
C7 0.071(2) 0.104(2) 0.0753(17) -0.0303(17) 0.0208(15) -0.0147(17)
C8 0.0312(9) 0.0379(8) 0.0374(8) -0.0023(7) -0.0010(6) 0.0022(7)
C9 0.0413(11) 0.0416(9) 0.0460(10) 0.0022(7) -0.0011(8) -0.0033(8)
C10 0.0411(11) 0.0418(10) 0.0709(14) -0.0034(10) -0.0048(10) -0.0045(8)
C11 0.0435(11) 0.0508(11) 0.0683(13) -0.0191(10) -0.0143(10) 0.0029(9)
C12 0.0469(12) 0.0677(13) 0.0420(10) -0.0110(9) -0.0098(8) 0.0086(10)
C13 0.0406(10) 0.0500(10) 0.0404(9) 0.0015(8) -0.0025(8) 0.0015(8)
C14 0.0390(10) 0.0550(11) 0.0524(11) -0.0006(9) 0.0061(8) 0.0020(9)

loop_
_atom_type_symbol
_atom_type_description
_atom_type_scat_dispersion_real
_atom_type_scat_dispersion_imag
_atom_type_scat_source
C C 0.0181 0.0091 'International Tables Vol C Tables 4.2.6.8 and 6.1.1.4'
H H 0.0000 0.0000 'International Tables Vol C Tables 4.2.6.8 and 6.1.1.4'
N N 0.0311 0.0180 'International Tables Vol C Tables 4.2.6.8 and 6.1.1.4'
O O 0.0492 0.0322 'International Tables Vol C Tables 4.2.6.8 and 6.1.1.4'

loop_
_geom_angle_atom_site_label_1
_geom_angle_atom_site_label_2
_geom_angle_atom_site_label_3
_geom_angle
_geom_angle_site_symmetry_1
_geom_angle_site_symmetry_3
_geom_angle_publ_flag
O2 N1 C3 117.24(17) . . ?
O3 N1 O2 123.6(2) . . ?
O3 N1 C3 119.1(2) . . ?
O1 C1 C2 124.1(2) . . ?
O1 C1 C5 126.3(2) . . ?
C5 C1 C2 109.59(19) . . ?
C1 C2 C3 100.43(16) . . ?
C6 C2 C1 104.40(17) . . ?
C6 C2 C3 109.24(17) . . ?
C8 C2 C1 112.38(16) . . ?
C8 C2 C3 117.16(15) . . ?
C8 C2 C6 111.96(16) . . ?
N1 C3 C2 109.55(16) . . ?
N1 C3 C4 111.25(18) . . ?
C4 C3 C2 104.20(17) . . ?
C14 C3 N1 104.71(16) . . ?
C14 C3 C2 116.06(17) . . ?
C14 C3 C4 111.20(19) . . ?
C3 C4 H4A 111.1 . . ?
C3 C4 H4B 111.1 . . ?
H4A C4 H4B 109.1 . . ?
C5 C4 C3 103.10(19) . . ?
C5 C4 H4A 111.1 . . ?
C5 C4 H4B 111.1 . . ?
C1 C5 C4 106.02(19) . . ?
C1 C5 H5A 110.5 . . ?
C1 C5 H5B 110.5 . . ?
C4 C5 H5A 110.5 . . ?
C4 C5 H5B 110.5 . . ?
H5A C5 H5B 108.7 . . ?
C2 C6 H6 115.2 . . ?
C7 C6 C2 129.6(3) . . ?
C7 C6 H6 115.2 . . ?
C6 C7 H7A 120.0 . . ?
C6 C7 H7B 120.0 . . ?
H7A C7 H7B 120.0 . . ?
C9 C8 C2 121.41(16) . . ?
C9 C8 C13 117.83(18) . . ?
C13 C8 C2 120.75(17) . . ?
C8 C9 H9 119.6 . . ?
C10 C9 C8 120.88(19) . . ?
C10 C9 H9 119.6 . . ?
C9 C10 H10 119.7 . . ?
C11 C10 C9 120.6(2) . . ?
C11 C10 H10 119.7 . . ?
C10 C11 H11 120.2 . . ?
C10 C11 C12 119.6(2) . . ?
C12 C11 H11 120.2 . . ?
C11 C12 H12 119.9 . . ?
C11 C12 C13 120.2(2) . . ?
C13 C12 H12 119.9 . . ?
C8 C13 H13 119.6 . . ?
C12 C13 C8 120.8(2) . . ?
C12 C13 H13 119.6 . . ?
C3 C14 H14A 109.5 . . ?
C3 C14 H14B 109.5 . . ?
C3 C14 H14C 109.5 . . ?
H14A C14 H14B 109.5 . . ?
H14A C14 H14C 109.5 . . ?
H14B C14 H14C 109.5 . . ?

loop_
_geom_bond_atom_site_label_1
_geom_bond_atom_site_label_2
_geom_bond_distance
_geom_bond_site_symmetry_2
_geom_bond_publ_flag
O1 C1 1.204(3) . ?
O2 N1 1.212(3) . ?
O3 N1 1.210(3) . ?
N1 C3 1.528(3) . ?
C1 C2 1.548(3) . ?
C1 C5 1.503(3) . ?
C2 C3 1.568(3) . ?
C2 C6 1.535(3) . ?
C2 C8 1.521(2) . ?
C3 C4 1.532(3) . ?
C3 C14 1.523(3) . ?
C4 H4A 0.9700 . ?
C4 H4B 0.9700 . ?
C4 C5 1.529(4) . ?
C5 H5A 0.9700 . ?
C5 H5B 0.9700 . ?
C6 H6 0.9300 . ?
C6 C7 1.260(4) . ?
C7 H7A 0.9300 . ?
C7 H7B 0.9300 . ?
C8 C9 1.392(3) . ?
C8 C13 1.395(3) . ?
C9 H9 0.9300 . ?
C9 C10 1.390(3) . ?
C10 H10 0.9300 . ?
C10 C11 1.367(4) . ?
C11 H11 0.9300 . ?
C11 C12 1.381(4) . ?
C12 H12 0.9300 . ?
C12 C13 1.389(3) . ?
C13 H13 0.9300 . ?
C14 H14A 0.9600 . ?
C14 H14B 0.9600 . ?
C14 H14C 0.9600 . ?

loop_
_geom_torsion_atom_site_label_1
_geom_torsion_atom_site_label_2
_geom_torsion_atom_site_label_3
_geom_torsion_atom_site_label_4
_geom_torsion
_geom_torsion_site_symmetry_1
_geom_torsion_site_symmetry_2
_geom_torsion_site_symmetry_3
_geom_torsion_site_symmetry_4
_geom_torsion_publ_flag
O1 C1 C2 C3 -160.3(2) . . . . ?
O1 C1 C2 C6 86.6(3) . . . . ?
O1 C1 C2 C8 -35.0(3) . . . . ?
O1 C1 C5 C4 -175.4(2) . . . . ?
O2 N1 C3 C2 -59.7(3) . . . . ?
O2 N1 C3 C4 -174.4(2) . . . . ?
O2 N1 C3 C14 65.4(3) . . . . ?
O3 N1 C3 C2 123.4(2) . . . . ?
O3 N1 C3 C4 8.7(3) . . . . ?
O3 N1 C3 C14 -111.5(2) . . . . ?
N1 C3 C4 C5 158.63(19) . . . . ?
C1 C2 C3 N1 -156.23(15) . . . . ?
C1 C2 C3 C4 -37.1(2) . . . . ?
C1 C2 C3 C14 85.50(19) . . . . ?
C1 C2 C6 C7 -26.5(4) . . . . ?
C1 C2 C8 C9 135.32(19) . . . . ?
C1 C2 C8 C13 -43.6(2) . . . . ?
C2 C1 C5 C4 3.9(3) . . . . ?
C2 C3 C4 C5 40.7(2) . . . . ?
C2 C8 C9 C10 -179.53(19) . . . . ?
C2 C8 C13 C12 -179.52(18) . . . . ?
C3 C2 C6 C7 -133.2(3) . . . . ?
C3 C2 C8 C9 -109.1(2) . . . . ?
C3 C2 C8 C13 72.0(2) . . . . ?
C3 C4 C5 C1 -27.4(3) . . . . ?
C5 C1 C2 C3 20.3(2) . . . . ?
C5 C1 C2 C6 -92.8(2) . . . . ?
C5 C1 C2 C8 145.65(19) . . . . ?
C6 C2 C3 N1 -46.8(2) . . . . ?
C6 C2 C3 C4 72.3(2) . . . . ?
C6 C2 C3 C14 -165.11(18) . . . . ?
C6 C2 C8 C9 18.2(3) . . . . ?
C6 C2 C8 C13 -160.68(19) . . . . ?
C8 C2 C3 N1 81.8(2) . . . . ?
C8 C2 C3 C4 -159.10(17) . . . . ?
C8 C2 C3 C14 -36.5(2) . . . . ?
C8 C2 C6 C7 95.4(3) . . . . ?
C8 C9 C10 C11 -0.4(3) . . . . ?
C9 C8 C13 C12 1.6(3) . . . . ?
C9 C10 C11 C12 0.5(4) . . . . ?
C10 C11 C12 C13 0.5(3) . . . . ?
C11 C12 C13 C8 -1.5(3) . . . . ?
C13 C8 C9 C10 -0.6(3) . . . . ?
C14 C3 C4 C5 -85.1(2) . . . . ?
